data_7237217
loop_
_publ_author_name
'Yan, Nana'
'Wang, Lei'
'Liu, Xiaona'
'Wu, Pengfei'
'Sun, Tantan'
'Xu, Shutao'
'Han, Jingfeng'
'Guo, Peng'
'Tian, Peng'
'Liu, Zhongmin'

_publ_section_title
;
 A novel approach for facilitating the targeted synthesis of
 silicoaluminophosphates
;
_journal_issue 47
_journal_name_full 'Journal of Materials Chemistry A'
_journal_page_first 24186
_journal_paper_doi 10.1039/C8TA08134D
_journal_volume 6
_journal_year 2018
_chemical_formula_moiety 'C5.92 H16.20 Al3.82 N1.18 O17.02 P3 Si1.18'
_chemical_formula_sum 'C5.92 H16.2 Al3.82 N1.18 O17.02 P3 Si1.18'
_chemical_formula_weight 605.35
_space_group_IT_number 211
_space_group_name_Hall 'I 4 2 3'
_space_group_name_H-M_alt 'I 4 3 2'
_symmetry_cell_setting cubic
_symmetry_Int_Tables_number 211
_symmetry_space_group_name_Hall 'I 4 2 3'
_symmetry_space_group_name_H-M 'I 4 3 2'
_audit_update_record
;
2018-06-04 deposited with the CCDC.
2018-10-25 downloaded from the CCDC.
;
_cell_angle_alpha 90
_cell_angle_beta 90
_cell_angle_gamma 90
_cell_formula_units_Z 6
_cell_length_a 15.14540(10)
_cell_length_b 15.14540(10)
_cell_length_c 15.14540(10)
_cell_measurement_temperature 25
_cell_measurement_theta_max 60
_cell_measurement_theta_min 2.5
_cell_volume 3474.10(4)
_computing_structure_refinement TOPAS
_diffrn_ambient_temperature 25
_diffrn_measurement_device_type STOE
_diffrn_radiation_probe x-ray
_diffrn_radiation_source 'X-ray tube'
_diffrn_radiation_type 'Cu Ka1'
_diffrn_radiation_wavelength 1.5406
_exptl_absorpt_coefficient_mu 4.987
_exptl_crystal_colour WHITE
_exptl_crystal_density_diffrn 1.735
_pd_proc_ls_prof_R_factor 0.0176
_pd_proc_ls_prof_wR_expected 0.0171
_pd_proc_ls_prof_wR_factor 0.0250
_refine_ls_goodness_of_fit_all 1.460
_refine_ls_hydrogen_treatment mixed
_refine_ls_number_parameters 57
_refine_ls_R_I_factor 0.0174
_cod_data_source_file c8ta08134d2.cif
_cod_data_source_block DNL_6_MBA
_cod_depositor_comments
;
The following automatic conversions were performed:

data item '_diffrn_radiation_probe' value 'X-ray' was changed to
'x-ray' in accordance with the
/home/saulius/struct/COD-crude-data/automatic-downloads/DataCite-retrospective/RSC/depositions/lib/dictionaries/cif_core.dic
dictionary named 'cif_core.dic' version 2.4.2 last updated on
2011-04-26.

data item '_refine_ls_hydrogen_treatment' value 'MIXED' was changed
to 'mixed' in accordance with the
/home/saulius/struct/COD-crude-data/automatic-downloads/DataCite-retrospective/RSC/depositions/lib/dictionaries/cif_core.dic
dictionary named 'cif_core.dic' version 2.4.2 last updated on
2011-04-26.

Automatic conversion script
Id: cif_fix_values 6909 2019-04-08 15:41:33Z antanas 
;
_cod_original_sg_symbol_Hall ' 	I 4 2 3'
_cod_original_formula_sum 'C5.92 H16.20 Al3.82 N1.18 O17.02 P3 Si1.18'
_cod_database_code 7237217

loop_
_space_group_symop_id
_space_group_symop_operation_xyz
1 x,y,z
2 -x,-y,z
3 -x,y,-z
4 x,-y,-z
5 z,x,y
6 z,-x,-y
7 -z,-x,y
8 -z,x,-y
9 y,z,x
10 -y,z,-x
11 y,-z,-x
12 -y,-z,x
13 y,x,-z
14 -y,-x,-z
15 y,-x,z
16 -y,x,z
17 x,z,-y
18 -x,z,y
19 -x,-z,-y
20 x,-z,y
21 z,y,-x
22 z,-y,x
23 -z,y,x
24 -z,-y,-x
25 x+1/2,y+1/2,z+1/2
26 -x+1/2,-y+1/2,z+1/2
27 -x+1/2,y+1/2,-z+1/2
28 x+1/2,-y+1/2,-z+1/2
29 z+1/2,x+1/2,y+1/2
30 z+1/2,-x+1/2,-y+1/2
31 -z+1/2,-x+1/2,y+1/2
32 -z+1/2,x+1/2,-y+1/2
33 y+1/2,z+1/2,x+1/2
34 -y+1/2,z+1/2,-x+1/2
35 y+1/2,-z+1/2,-x+1/2
36 -y+1/2,-z+1/2,x+1/2
37 y+1/2,x+1/2,-z+1/2
38 -y+1/2,-x+1/2,-z+1/2
39 y+1/2,-x+1/2,z+1/2
40 -y+1/2,x+1/2,z+1/2
41 x+1/2,z+1/2,-y+1/2
42 -x+1/2,z+1/2,y+1/2
43 -x+1/2,-z+1/2,-y+1/2
44 x+1/2,-z+1/2,y+1/2
45 z+1/2,y+1/2,-x+1/2
46 z+1/2,-y+1/2,x+1/2
47 -z+1/2,y+1/2,x+1/2
48 -z+1/2,-y+1/2,-x+1/2

loop_
_atom_site_label
_atom_site_type_symbol
_atom_site_fract_x
_atom_site_fract_y
_atom_site_fract_z
_atom_site_adp_type
_atom_site_U_iso_or_equiv
_atom_site_site_symmetry_multiplicity
_atom_site_occupancy
_atom_site_calc_flag
Al1 Al 0.25 0.1022(3) 0.3978(3) Uiso 0.0068(5) 24 0.9542 d
Si1 Si 0.25 0.1022(3) 0.3978(3) Uiso 0.0068(5) 24 0.0458 d
P1 P 0.75 0.8958(2) 0.6042(2) Uiso 0.0082(5) 24 0.75 d
Si2 Si 0.75 0.8958(2) 0.6042(2) Uiso 0.0082(5) 24 0.25 d
O1 O 0.3377(4) 0.12827(17) 0.3303(4) Uiso 0.0138(9) 48 1 d
O2 O 0.27960(16) 0.11639(18) 0.5069(5) Uiso 0.0138(9) 48 1 d
Ow1 O 0.990(4) -0.8806(19) -0.2154(15) Uiso 0.068(5) 48 0.1271 d
N1 N 1.005(3) 0.6530(5) 0.0476(14) Uiso 0.085(6) 48 0.1479 d
C1 C 0.979(6) 0.8093(10) 0.014(2) Uiso 0.085(6) 48 0.1479 d
C2 C 1.018(4) 0.7220(10) -0.0183(16) Uiso 0.085(6) 48 0.1479 d
C3 C 0.900(7) 0.837(3) -0.042(3) Uiso 0.085(6) 48 0.1479 d
C4 C 0.921(8) 0.835(3) -0.140(3) Uiso 0.085(6) 48 0.1479 d
C5 C 0.990(3) 0.5678(8) 0.0055(17) Uiso 0.085(6) 48 0.1479 d
H1 H 0.976(10) 0.885(2) -0.154(3) Uiso 0.127(9) 48 0.1479 d
H2 H 0.860(10) 0.854(5) -0.179(4) Uiso 0.127(9) 48 0.1479 d
H3 H 0.944(7) 0.766(3) -0.159(2) Uiso 0.127(9) 48 0.1479 d
H4 H 0.879(9) 0.906(4) -0.022(4) Uiso 0.127(9) 48 0.1479 d
H5 H 0.843(6) 0.789(5) -0.029(4) Uiso 0.127(9) 48 0.1479 d
H6 H 1.032(7) 0.8628(10) 0.010(3) Uiso 0.127(9) 48 0.1479 d
H7 H 0.957(5) 0.8017(17) 0.086(2) Uiso 0.127(9) 48 0.1479 d
H8 H 1.092(4) 0.731(3) -0.031(2) Uiso 0.127(9) 48 0.1479 d
H9 H 0.984(4) 0.7017(16) -0.0822(16) Uiso 0.127(9) 48 0.1479 d
H10 H 0.918(4) 0.549(3) 0.012(2) Uiso 0.127(9) 48 0.1479 d
H11 H 1.033(5) 0.5156(10) 0.039(2) Uiso 0.127(9) 48 0.1479 d
H12 H 1.009(3) 0.5723(14) -0.0673(17) Uiso 0.127(9) 48 0.1479 d
H13 H 0.945(3) 0.670(2) 0.0901(18) Uiso 0.127(9) 48 0.1479 d
H14 H 1.066(3) 0.6482(19) 0.0913(18) Uiso 0.127(9) 48 0.1021 d

loop_
_atom_type_symbol
_atom_type_scat_dispersion_real
_atom_type_scat_dispersion_imag
_atom_type_scat_source
C 0.0033 0.0016 'International Tables Vol C tables 4.2.6.8 and 6.1.1.1'
H 0.0000 0.0000 'International Tables Vol C tables 4.2.6.8 and 6.1.1.1'
Al 0.0645 0.0514 'International Tables Vol C tables 4.2.6.8 and 6.1.1.1'
N 0.0061 0.0033 'International Tables Vol C tables 4.2.6.8 and 6.1.1.1'
O 0.0106 0.0060 'International Tables Vol C tables 4.2.6.8 and 6.1.1.1'
P 0.1023 0.0942 'International Tables Vol C tables 4.2.6.8 and 6.1.1.1'
Si 0.0817 0.0704 'International Tables Vol C tables 4.2.6.8 and 6.1.1.1'

loop_
_geom_angle_atom_site_label_1
_geom_angle_atom_site_label_2
_geom_angle_atom_site_label_3
_geom_angle_site_symmetry_1
_geom_angle_site_symmetry_3
_geom_angle
Si2 P1 O1 . 29_555 0
Si2 P1 O1 . 24_666 0
Si2 P1 O2 . 2_665 0
Si2 P1 O2 . 44_565 0
O1 P1 O1 29_555 24_666 110.5(3)
O1 P1 O2 29_555 2_665 112.6(2)
O1 P1 O2 29_555 44_565 106.6(3)
O1 P1 O2 24_666 2_665 106.6(3)
O1 P1 O2 24_666 44_565 112.6(2)
O2 P1 O2 2_665 44_565 108.0(2)
P1 Si2 O1 . 29_555 0
P1 Si2 O1 . 24_666 0
P1 Si2 O2 . 2_665 0
P1 Si2 O2 . 44_565 0
O1 Si2 O1 29_555 24_666 110.5(3)
O1 Si2 O2 29_555 2_665 112.6(2)
O1 Si2 O2 29_555 44_565 106.6(3)
O1 Si2 O2 24_666 2_665 106.6(3)
O1 Si2 O2 24_666 44_565 112.6(2)
O2 Si2 O2 2_665 44_565 108.0(2)
P1 O1 Si2 33_444 33_444 0.0(5)
P1 O2 Si2 2_665 2_665 0.0(5)
C1 Ow1 C3 7_654 7_654 67(5)
C1 Ow1 C4 7_654 20_544 93(3)
C1 Ow1 H5 7_654 7_654 133(7)
C3 Ow1 C4 7_654 20_544 102(4)
C3 Ow1 H5 7_654 7_654 68(8)
C4 Ow1 H5 20_544 7_654 111(7)
N1 N1 N1 3_755 21_656 45(3)
N1 N1 N1 3_755 23_654 45(3)
N1 N1 C2 3_755 . 48.2(13)
N1 N1 C2 3_755 3_755 66.3(16)
N1 N1 C2 3_755 21_656 46.3(19)
N1 N1 C2 3_755 23_654 68(3)
N1 N1 C5 3_755 . 63.2(13)
N1 N1 C5 3_755 3_755 58.7(12)
N1 N1 C5 3_755 21_656 66.4(19)
N1 N1 C5 3_755 23_654 55.6(16)
N1 N1 H9 3_755 3_755 126(2)
N1 N1 N1 21_656 23_654 90(3)
N1 N1 C2 21_656 . 52(2)
N1 N1 C2 21_656 3_755 84(3)
N1 N1 C2 21_656 21_656 68(2)
N1 N1 C2 21_656 23_654 66(3)
N1 N1 C5 21_656 . 76.0(19)
N1 N1 C5 21_656 3_755 63.8(18)
N1 N1 C5 21_656 21_656 71.5(19)
N1 N1 C5 21_656 23_654 68.3(18)
N1 N1 H9 21_656 3_755 109(4)
N1 N1 C2 23_654 . 71(3)
N1 N1 C2 23_654 3_755 62(3)
N1 N1 C2 23_654 21_656 52.7(18)
N1 N1 C2 23_654 23_654 84(3)
N1 N1 C5 23_654 . 67(2)
N1 N1 C5 23_654 3_755 73(2)
N1 N1 C5 23_654 21_656 76(2)
N1 N1 C5 23_654 23_654 64.6(18)
N1 N1 H9 23_654 3_755 120(4)
C2 N1 C2 . 3_755 32(3)
C2 N1 C2 . 21_656 22(3)
C2 N1 C2 . 23_654 20(3)
C2 N1 C5 . . 110.9(19)
C2 N1 C5 . 3_755 103.8(18)
C2 N1 C5 . 21_656 112(2)
C2 N1 C5 . 23_654 103(2)
C2 N1 H9 . 3_755 78(2)
C2 N1 C2 3_755 21_656 20(2)
C2 N1 C2 3_755 23_654 27(3)
C2 N1 C5 3_755 . 125(3)
C2 N1 C5 3_755 3_755 124(2)
C2 N1 C5 3_755 21_656 131(3)
C2 N1 C5 3_755 23_654 119(3)
C2 N1 H9 3_755 3_755 64(3)
C2 N1 C2 21_656 23_654 31(3)
C2 N1 C5 21_656 . 107(2)
C2 N1 C5 21_656 3_755 105(2)
C2 N1 C5 21_656 21_656 112(3)
C2 N1 C5 21_656 23_654 101(3)
C2 N1 H9 21_656 3_755 82(3)
C2 N1 C5 23_654 . 131(3)
C2 N1 C5 23_654 3_755 124(3)
C2 N1 C5 23_654 21_656 132(4)
C2 N1 C5 23_654 23_654 123(4)
C2 N1 H9 23_654 3_755 58(3)
C5 N1 C5 . 3_755 13(2)
C5 N1 C5 . 21_656 10(2)
C5 N1 C5 . 23_654 8.3(18)
C5 N1 H9 . 3_755 171(3)
C5 N1 C5 3_755 21_656 8.5(19)
C5 N1 C5 3_755 23_654 8.9(19)
C5 N1 H9 3_755 3_755 166(6)
C5 N1 C5 21_656 23_654 12(2)
C5 N1 H9 21_656 3_755 164(5)
C5 N1 H9 23_654 3_755 175(6)
Ow1 C1 C1 10_566 3_755 142(6)
Ow1 C1 C1 10_566 21_656 163(6)
Ow1 C1 C1 10_566 23_654 99(10)
Ow1 C1 C2 10_566 . 99(3)
Ow1 C1 C2 10_566 3_755 78(4)
Ow1 C1 C2 10_566 21_656 78(3)
Ow1 C1 C2 10_566 23_654 100(3)
Ow1 C1 C3 10_566 . 44(4)
Ow1 C1 C3 10_566 21_656 84(5)
Ow1 C1 H6 10_566 3_755 91(9)
Ow1 C1 H6 10_566 23_654 115(7)
C1 C1 C1 3_755 21_656 45(12)
C1 C1 C1 3_755 23_654 45(8)
C1 C1 C2 3_755 . 60(3)
C1 C1 C2 3_755 3_755 90(5)
C1 C1 C2 3_755 21_656 78(3)
C1 C1 C2 3_755 23_654 71(4)
C1 C1 C3 3_755 . 110(6)
C1 C1 C3 3_755 21_656 135(8)
C1 C1 H6 3_755 3_755 86(7)
C1 C1 H6 3_755 23_654 91(8)
C1 C1 C1 21_656 23_654 90(15)
C1 C1 C2 21_656 . 72(6)
C1 C1 C2 21_656 3_755 88(5)
C1 C1 C2 21_656 21_656 92(6)
C1 C1 C2 21_656 23_654 66(4)
C1 C1 C3 21_656 . 151(10)
C1 C1 C3 21_656 21_656 92(10)
C1 C1 H6 21_656 3_755 105(10)
C1 C1 H6 21_656 23_654 76(7)
C1 C1 C2 23_654 . 67(4)
C1 C1 C2 23_654 3_755 92(3)
C1 C1 C2 23_654 21_656 70(3)
C1 C1 C2 23_654 23_654 88(6)
C1 C1 C3 23_654 . 67(9)
C1 C1 C3 23_654 21_656 162(4)
C1 C1 H6 23_654 3_755 69(4)
C1 C1 H6 23_654 23_654 106(8)
C2 C1 C2 . 3_755 31(3)
C2 C1 C2 . 21_656 21(2)
C2 C1 C2 . 23_654 21(3)
C2 C1 C3 . . 111(4)
C2 C1 C3 . 21_656 130(3)
C2 C1 H6 . 3_755 136(5)
C2 C1 H6 . 23_654 146(10)
C2 C1 C2 3_755 21_656 23(3)
C2 C1 C2 3_755 23_654 22(3)
C2 C1 C3 3_755 . 109(5)
C2 C1 C3 3_755 21_656 105(3)
C2 C1 H6 3_755 3_755 157(6)
C2 C1 H6 3_755 23_654 155(8)
C2 C1 C2 21_656 23_654 32(3)
C2 C1 C3 21_656 . 95(4)
C2 C1 C3 21_656 21_656 127(4)
C2 C1 H6 21_656 3_755 135(5)
C2 C1 H6 21_656 23_654 167(10)
C2 C1 C3 23_654 . 127(4)
C2 C1 C3 23_654 21_656 109(4)
C2 C1 H6 23_654 3_755 155(8)
C2 C1 H6 23_654 23_654 139(9)
C3 C1 C3 . 21_656 105(6)
C3 C1 H6 . 3_755 52(7)
C3 C1 H6 . 23_654 94(6)
C3 C1 H6 21_656 3_755 94(5)
C3 C1 H6 21_656 23_654 58(7)
H6 C1 H6 3_755 23_654 48(7)
N1 C2 N1 . 3_755 65.5(16)
N1 C2 N1 . 21_656 44(2)
N1 C2 N1 . 23_654 41(2)
N1 C2 C1 . . 110(3)
N1 C2 C1 . 3_755 133(2)
N1 C2 C1 . 21_656 112(4)
N1 C2 C1 . 23_654 130(4)
N1 C2 C2 . 3_755 54(3)
N1 C2 C2 . 21_656 82(6)
N1 C2 C2 . 23_654 47(2)
N1 C2 H9 . 23_654 84(4)
N1 C2 N1 3_755 21_656 52(2)
N1 C2 N1 3_755 23_654 43(3)
N1 C2 C1 3_755 . 140(6)
N1 C2 C1 3_755 3_755 155(5)
N1 C2 C1 3_755 21_656 161(6)
N1 C2 C1 3_755 23_654 136(5)
N1 C2 C2 3_755 3_755 93(5)
N1 C2 C2 3_755 21_656 73(5)
N1 C2 C2 3_755 23_654 112(4)
N1 C2 H9 3_755 23_654 92(3)
N1 C2 N1 21_656 23_654 65.2(18)
N1 C2 C1 21_656 . 151(3)
N1 C2 C1 21_656 3_755 152(6)
N1 C2 C1 21_656 21_656 140(5)
N1 C2 C1 21_656 23_654 171(5)
N1 C2 C2 21_656 3_755 99(3)
N1 C2 C2 21_656 21_656 113(4)
N1 C2 C2 21_656 23_654 80(4)
N1 C2 H9 21_656 23_654 50(3)
N1 C2 C1 23_654 . 106(4)
N1 C2 C1 23_654 3_755 136(5)
N1 C2 C1 23_654 21_656 121(4)
N1 C2 C1 23_654 23_654 116(4)
N1 C2 C2 23_654 3_755 50(3)
N1 C2 C2 23_654 21_656 48(3)
N1 C2 C2 23_654 23_654 77(5)
N1 C2 H9 23_654 23_654 115(2)
C1 C2 C1 . 3_755 30(4)
C1 C2 C1 . 21_656 21(3)
C1 C2 C1 . 23_654 21(4)
C1 C2 C2 . 3_755 60(3)
C1 C2 C2 . 21_656 67(5)
C1 C2 C2 . 23_654 72(3)
C1 C2 H9 . 23_654 128(5)
C1 C2 C1 3_755 21_656 22(4)
C1 C2 C1 3_755 23_654 23(4)
C1 C2 C2 3_755 3_755 89(4)
C1 C2 C2 3_755 21_656 92(5)
C1 C2 C2 3_755 23_654 87(3)
C1 C2 H9 3_755 23_654 105(6)
C1 C2 C1 21_656 23_654 31(4)
C1 C2 C2 21_656 3_755 71(3)
C1 C2 C2 21_656 21_656 87(4)
C1 C2 C2 21_656 23_654 66(4)
C1 C2 H9 21_656 23_654 107(4)
C1 C2 C2 23_654 3_755 77(4)
C1 C2 C2 23_654 21_656 70(3)
C1 C2 C2 23_654 23_654 92(5)
C1 C2 H9 23_654 23_654 128(4)
C2 C2 C2 3_755 21_656 45(8)
C2 C2 C2 3_755 23_654 45(5)
C2 C2 H9 3_755 23_654 130(6)
C2 C2 C2 21_656 23_654 90(10)
C2 C2 H9 21_656 23_654 162(3)
C2 C2 H9 23_654 23_654 88(7)
Ow1 C3 C1 10_566 . 68(4)
Ow1 C3 C1 10_566 23_654 83(5)
Ow1 C3 C4 10_566 . 135(5)
Ow1 C3 C4 10_566 9_564 108(9)
Ow1 C3 H1 10_566 9_564 67(14)
Ow1 C3 H7 10_566 23_654 58(8)
C1 C3 C1 . 23_654 21(4)
C1 C3 C4 . . 112(8)
C1 C3 C4 . 9_564 174(8)
C1 C3 H1 . 9_564 100(20)
C1 C3 H7 . 23_654 58(9)
C1 C3 C4 23_654 . 91(8)
C1 C3 C4 23_654 9_564 165(8)
C1 C3 H1 23_654 9_564 120(20)
C1 C3 H7 23_654 23_654 52(9)
C4 C3 C4 . 9_564 74(7)
C4 C3 H1 . 9_564 150(20)
C4 C3 H7 . 23_654 83(9)
C4 C3 H1 9_564 9_564 70(20)
C4 C3 H7 9_564 23_654 125(11)
H1 C3 H7 9_564 23_654 125(18)
Ow1 C4 C3 17_564 . 87(5)
Ow1 C4 C3 17_564 5_654 100(9)
Ow1 C4 H2 17_564 9_564 131(6)
C3 C4 C3 . 5_654 112(5)
C3 C4 H2 . 9_564 78(10)
C3 C4 H2 5_654 9_564 129(9)
N1 C5 N1 . 3_755 58.2(12)
N1 C5 N1 . 21_656 39(2)
N1 C5 N1 . 23_654 42(2)
N1 C5 C5 . 3_755 94(5)
N1 C5 C5 . 21_656 74(6)
N1 C5 C5 . 23_654 112(6)
N1 C5 H11 . 23_654 126(5)
N1 C5 H12 . 3_755 59.8(19)
N1 C5 H12 . 21_656 101(3)
N1 C5 N1 3_755 21_656 39(2)
N1 C5 N1 3_755 23_654 41(2)
N1 C5 C5 3_755 3_755 73(4)
N1 C5 C5 3_755 21_656 96(8)
N1 C5 C5 3_755 23_654 59(4)
N1 C5 H11 3_755 23_654 156(5)
N1 C5 H12 3_755 3_755 117.7(19)
N1 C5 H12 3_755 21_656 82(3)
N1 C5 N1 21_656 23_654 58.0(12)
N1 C5 C5 21_656 3_755 58(4)
N1 C5 C5 21_656 21_656 60(5)
N1 C5 C5 21_656 23_654 75(8)
N1 C5 H11 21_656 23_654 161(5)
N1 C5 H12 21_656 3_755 92(3)
N1 C5 H12 21_656 21_656 117(2)
N1 C5 C5 23_654 3_755 111(4)
N1 C5 C5 23_654 21_656 113(5)
N1 C5 C5 23_654 23_654 96(6)
N1 C5 H11 23_654 23_654 123(4)
N1 C5 H12 23_654 3_755 87(3)
N1 C5 H12 23_654 21_656 63(2)
C5 C5 C5 3_755 21_656 45(14)
C5 C5 C5 3_755 23_654 45(11)
C5 C5 H11 3_755 23_654 126(5)
C5 C5 H12 3_755 3_755 118(9)
C5 C5 H12 3_755 21_656 137(8)
C5 C5 C5 21_656 23_654 90(18)
C5 C5 H11 21_656 23_654 108(8)
C5 C5 H12 21_656 3_755 73(12)
C5 C5 H12 21_656 21_656 175(7)
C5 C5 H11 23_654 23_654 122(7)
C5 C5 H12 23_654 3_755 162(15)
C5 C5 H12 23_654 21_656 92(12)
H11 C5 H12 23_654 3_755 69(5)
H11 C5 H12 23_654 21_656 75(4)
H12 C5 H12 3_755 21_656 105(5)
C3 H1 H4 5_654 5_654 116(19)
C3 H1 H4 5_654 23_654 122(17)
C3 H1 H7 5_654 20_564 34(10)
H4 H1 H4 5_654 23_654 58(10)
H4 H1 H7 5_654 20_564 148(13)
H4 H1 H7 23_654 20_564 121(11)
C4 H2 H2 5_654 5_654 76(13)
C4 H2 H2 5_654 9_564 118(11)
H2 H2 H2 5_654 9_564 60(13)
H1 H4 H1 9_564 21_656 75(10)
H1 H4 H4 9_564 13_555 61(13)
H1 H4 H4 21_656 13_555 61(7)
C1 H6 C1 3_755 21_656 35(6)
C1 H6 H6 3_755 21_656 64(5)
C1 H6 H6 3_755 23_654 91(10)
C1 H6 H6 21_656 21_656 91(9)
C1 H6 H6 21_656 23_654 69(7)
H6 H6 H6 21_656 23_654 90(15)
C3 H7 H1 21_656 17_566 21(11)
N1 H9 C2 3_755 21_656 73(2)
N1 H9 H8 3_755 21_656 158(10)
C2 H9 H8 21_656 21_656 90(7)
H11 H10 H12 23_654 21_656 107(10)
C5 H11 H10 21_656 21_656 74(5)
C5 H11 H11 21_656 22_664 140(11)
H10 H11 H11 21_656 22_664 139(11)
C5 H12 C5 3_755 23_654 15(3)
C5 H12 H10 3_755 23_654 113(8)
C5 H12 H10 23_654 23_654 102(8)

loop_
_geom_bond_atom_site_label_1
_geom_bond_atom_site_label_2
_geom_bond_site_symmetry_2
_geom_bond_distance
Al1 Si1 . 0
P1 Si2 . 0
P1 O1 29_555 1.545(6)
P1 O1 24_666 1.545(6)
P1 O2 2_665 1.551(8)
P1 O2 44_565 1.551(8)
Si2 O1 29_555 1.545(6)
Si2 O1 24_666 1.545(6)
Si2 O2 2_665 1.551(8)
Si2 O2 44_565 1.551(8)
Ow1 C1 7_654 1.54(9)
Ow1 C3 7_654 1.16(7)
Ow1 C4 20_544 1.33(11)
Ow1 H5 7_654 0.82(9)
N1 N1 3_755 1.45(3)
N1 N1 21_656 1.03(5)
N1 N1 23_654 1.03(5)
N1 C2 . 1.46(3)
N1 C2 3_755 1.19(3)
N1 C2 21_656 1.48(5)
N1 C2 23_654 1.15(3)
N1 C5 . 1.46(2)
N1 C5 3_755 1.52(2)
N1 C5 21_656 1.41(2)
N1 C5 23_654 1.57(3)
N1 H9 3_755 0.92(3)
C1 C1 3_755 0.76(11)
C1 C1 21_656 0.54(10)
C1 C1 23_654 0.54(10)
C1 C2 . 1.53(5)
C1 C2 3_755 1.32(2)
C1 C2 21_656 1.41(3)
C1 C2 23_654 1.45(4)
C1 C3 . 1.53(11)
C1 C3 21_656 1.40(11)
C1 H6 3_755 0.90(4)
C1 H6 23_654 0.87(4)
C2 C2 3_755 0.78(6)
C2 C2 21_656 0.55(7)
C2 C2 23_654 0.55(7)
C2 H9 23_654 1.02(6)
C3 C4 . 1.52(7)
C3 C4 9_564 1.19(12)
C3 H1 9_564 0.38(13)
C3 H7 23_654 0.58(6)
C4 H2 9_564 1.04(14)
C5 C5 3_755 0.35(6)
C5 C5 21_656 0.24(5)
C5 C5 23_654 0.24(5)
C5 H11 23_654 1.00(4)
C5 H12 3_755 0.94(4)
C5 H12 21_656 0.90(5)
H1 H4 5_654 0.91(8)
H1 H4 23_654 0.91(15)
H1 H7 20_564 0.85(7)
H2 H2 5_654 0.78(14)
H2 H2 9_564 0.78(14)
H4 H4 13_555 0.88(12)
H6 H6 21_656 0.72(12)
H6 H6 23_654 0.72(12)
H8 H9 23_654 0.52(6)
H10 H11 23_654 0.88(6)
H10 H12 21_656 0.52(5)
H11 H11 22_664 0.49(3)
H13 H14 23_654 0.74(5)
